data_7250809
loop_
_publ_author_name
'Ozeryanskii, Valery A.'
'Demidov, Oleg P.'
'Marchenko, Andrey V.'

_publ_section_title
;
 Intramolecular hydrogen bonding in 1,8-bis(dimethylamino)naphthalenes
 containing two to four heteroatomic functions in the ortho- and
 peri-positions: from CD3 to sulfur and selenium
;
_journal_issue 37
_journal_name_full CrystEngComm
_journal_page_first 6163
_journal_page_last 6173
_journal_paper_doi 10.1039/D5CE00621J
_journal_volume 27
_journal_year 2025
_chemical_formula_moiety 'C N S, C18 H27 N2'
_chemical_formula_sum 'C19 H27 N3 S'
_chemical_formula_weight 329.49
_chemical_melting_point 525.1(10)
_space_group_crystal_system orthorhombic
_space_group_IT_number 62
_space_group_name_Hall '-P 2ac 2n'
_space_group_name_H-M_alt 'P n m a'
_atom_sites_solution_hydrogens mixed
_atom_sites_solution_primary dual
_audit_creation_date 2023-07-13
_audit_creation_method
;
Olex2 1.5
(compiled 2023.03.06 svn.rbb2c1857 for OlexSys, GUI svn.r6748)
;
_audit_update_record
;
2025-06-13 deposited with the CCDC.	2025-08-25 downloaded from the CCDC.
;
_cell_angle_alpha 90
_cell_angle_beta 90
_cell_angle_gamma 90
_cell_formula_units_Z 4
_cell_length_a 12.02790(10)
_cell_length_b 11.51430(10)
_cell_length_c 12.81780(10)
_cell_measurement_reflns_used 6838
_cell_measurement_temperature 100.01(10)
_cell_measurement_theta_max 76.1750
_cell_measurement_theta_min 5.0120
_cell_volume 1775.17(3)
_computing_cell_refinement 'CrysAlisPro 1.171.42.49 (Rigaku OD, 2022)'
_computing_data_collection 'CrysAlisPro 1.171.42.49 (Rigaku OD, 2022)'
_computing_data_reduction 'CrysAlisPro 1.171.42.49 (Rigaku OD, 2022)'
_computing_molecular_graphics 'Olex2 1.5 (Dolomanov et al., 2009)'
_computing_publication_material 'Olex2 1.5 (Dolomanov et al., 2009)'
_computing_structure_refinement 'SHELXL 2019/2 (Sheldrick, 2015)'
_computing_structure_solution 'SHELXT 2018/2 (Sheldrick, 2018)'
_diffrn_ambient_environment N~2~
_diffrn_ambient_temperature 100.01(10)
_diffrn_detector 'CCD plate'
_diffrn_detector_area_resol_mean 5.2529
_diffrn_detector_type AtlasS2
_diffrn_measured_fraction_theta_full 1.000
_diffrn_measured_fraction_theta_max 0.998
_diffrn_measurement_details
;
List of Runs (angles in degrees, time in seconds):

  # Type    Start    End  Width  t~exp~   \w     \q     \k     \f   Frames
#--------------------------------------------------------------------------
  1  \w    -77.00  36.00   1.00    1.00    --  -42.10  85.00 -51.00  113
  2  \w     85.00 178.00   1.00    1.00    --  112.00  50.00-169.00   93
  3  \w    101.00 178.00   1.00    1.00    --  112.00  91.00  49.00   77
  4  \w     30.00 147.00   1.00    1.00    --  112.00 -85.00-169.00  117
  5  \w    -68.00  29.00   1.00    1.00    --  -42.10  50.00-169.00   97
  6  \w      3.00  54.00   1.00    1.00    --   42.10 -99.00  60.00   51
  7  \w     30.00  90.00   1.00    1.00    --  112.00 -95.00  90.00   60
  8  \w    112.00 175.00   1.00    1.00    --  112.00  45.00 -60.00   63
  9  \w     31.00 104.00   1.00    1.00    --  112.00 -95.00-120.00   73
 10  \w     88.00 139.00   1.00    1.00    --  112.00  30.00  60.00   51
 11  \w     84.00 155.00   1.00    1.00    --  112.00  61.00-120.00   71
 12  \w     96.00 144.00   1.00    1.00    --  112.00 178.00 -60.00   48
 13  \w     69.00 112.00   1.00    1.00    --  112.00 -61.00-150.00   43
 14  \w    130.00 156.00   1.00    1.00    --  112.00  36.00 104.57   26
;
_diffrn_measurement_device 'four-circle diffractometer'
_diffrn_measurement_device_type 'SuperNova, Dual, Cu at home/near, AtlasS2'
_diffrn_measurement_method '\w scans'
_diffrn_orient_matrix_type 'CrysAlisPro convention (1999,Acta A55,543-557)'
_diffrn_orient_matrix_UB_11 0.0396106000
_diffrn_orient_matrix_UB_12 0.1213916000
_diffrn_orient_matrix_UB_13 -0.0341769000
_diffrn_orient_matrix_UB_21 0.1065366000
_diffrn_orient_matrix_UB_22 -0.0151011000
_diffrn_orient_matrix_UB_23 0.0653728000
_diffrn_orient_matrix_UB_31 0.0590814000
_diffrn_orient_matrix_UB_32 -0.0541761000
_diffrn_orient_matrix_UB_33 -0.0948765000
_diffrn_radiation_monochromator mirror
_diffrn_radiation_probe x-ray
_diffrn_radiation_type 'Cu K\a'
_diffrn_radiation_wavelength 1.54184
_diffrn_reflns_av_R_equivalents 0.0208
_diffrn_reflns_av_unetI/netI 0.0138
_diffrn_reflns_Laue_measured_fraction_full 1.000
_diffrn_reflns_Laue_measured_fraction_max 0.998
_diffrn_reflns_limit_h_max 15
_diffrn_reflns_limit_h_min -15
_diffrn_reflns_limit_k_max 14
_diffrn_reflns_limit_k_min -14
_diffrn_reflns_limit_l_max 14
_diffrn_reflns_limit_l_min -16
_diffrn_reflns_number 10355
_diffrn_reflns_point_group_measured_fraction_full 1.000
_diffrn_reflns_point_group_measured_fraction_max 0.998
_diffrn_reflns_theta_full 67.684
_diffrn_reflns_theta_max 76.355
_diffrn_reflns_theta_min 5.042
_diffrn_source 'micro-focus sealed X-ray tube'
_diffrn_source_type 'SuperNova (Cu) X-ray Source'
_exptl_absorpt_coefficient_mu 1.626
_exptl_absorpt_correction_T_max 1.000
_exptl_absorpt_correction_T_min 0.232
_exptl_absorpt_correction_type gaussian
_exptl_absorpt_process_details
;
CrysAlisPro 1.171.42.49 (Rigaku Oxford Diffraction, 2022)
Numerical absorption correction based on gaussian integration over
a multifaceted crystal model
Empirical absorption correction using spherical harmonics,
implemented in SCALE3 ABSPACK scaling algorithm.
;
_exptl_crystal_colour orange
_exptl_crystal_colour_primary orange
_exptl_crystal_density_diffrn 1.233
_exptl_crystal_description block
_exptl_crystal_F_000 712
_exptl_crystal_recrystallization_method 'Re-crystallisation from solvent: Toluene'
_exptl_crystal_size_max 0.479
_exptl_crystal_size_mid 0.351
_exptl_crystal_size_min 0.205
_refine_diff_density_max 0.716
_refine_diff_density_min -0.498
_refine_diff_density_rms 0.056
_refine_ls_extinction_method none
_refine_ls_goodness_of_fit_ref 1.055
_refine_ls_hydrogen_treatment mixed
_refine_ls_matrix_type full
_refine_ls_number_parameters 119
_refine_ls_number_reflns 1958
_refine_ls_number_restraints 0
_refine_ls_restrained_S_all 1.055
_refine_ls_R_factor_all 0.0433
_refine_ls_R_factor_gt 0.0424
_refine_ls_shift/su_max 0.000
_refine_ls_shift/su_mean 0.000
_refine_ls_structure_factor_coef Fsqd
_refine_ls_weighting_details 'w=1/[\s^2^(Fo^2^)+(0.0628P)^2^+0.9929P] where P=(Fo^2^+2Fc^2^)/3'
_refine_ls_weighting_scheme calc
_refine_ls_wR_factor_gt 0.1145
_refine_ls_wR_factor_ref 0.1155
_reflns_Friedel_coverage 0.000
_reflns_number_gt 1883
_reflns_number_total 1958
_reflns_threshold_expression 'I > 2\s(I)'
_cod_data_source_file d5ce00621j2.cif
_cod_data_source_block Str_7xHSCN
_cod_depositor_comments
;
The following automatic conversions were performed:

data item '_chemical_melting_point' value '251-253 deg.C' was changed
to '525.1(10)' -- it was converted from degrees Celsius (C) to
kelvins (K), the average value was taken and precision was estimated.

Automatic conversion script
Id: cif_fix_values 8170 2020-07-09 18:12:32Z antanas 

 Adding full bibliography for 7250802--7250812.cif.
;
_cod_database_code 7250809
_shelx_shelxl_version_number 2019/2
_chemical_oxdiff_formula 'C19 H27 N3 S'
_shelx_space_group_comment
;
The symmetry employed for this shelxl refinement is uniquely defined
by the following loop, which should always be used as a source of
symmetry information in preference to the above space-group names.
They are only intended as comments.
;
_shelx_estimated_absorpt_t_max 0.732
_shelx_estimated_absorpt_t_min 0.510
_olex2_refinement_description
;
1. Fixed Uiso
 At 1.2 times of:
  All C(H) groups
 At 1.5 times of:
  All C(H,H,H) groups
2.a Aromatic/amide H refined with riding coordinates:
 C3(H3)
2.b Idealised Me refined as rotating group:
 C00A(H00A,H00B,H00C), C8(H8A,H8B,H8C), C9(H9A,H9B,H9C), C7(H7A,H7B,H7C)
;
_olex2_submission_special_instructions 'No special instructions were received'
_oxdiff_exptl_absorpt_empirical_details
;
Empirical correction (ABSPACK) includes:
- Absorption correction using spherical harmonics
- Frame scaling
;
_oxdiff_exptl_absorpt_empirical_full_max 1.450
_oxdiff_exptl_absorpt_empirical_full_min 0.767

loop_
_space_group_symop_operation_xyz
'x, y, z'
'-x+1/2, -y, z+1/2'
'-x, y+1/2, -z'
'x+1/2, -y+1/2, -z+1/2'
'-x, -y, -z'
'x-1/2, y, -z-1/2'
'x, -y-1/2, z'
'-x-1/2, y-1/2, z-1/2'

loop_
_atom_site_label
_atom_site_type_symbol
_atom_site_fract_x
_atom_site_fract_y
_atom_site_fract_z
_atom_site_U_iso_or_equiv
_atom_site_adp_type
_atom_site_occupancy
_atom_site_site_symmetry_order
_atom_site_calc_flag
_atom_site_refinement_flags_posn
_atom_site_refinement_flags_adp
_atom_site_refinement_flags_occupancy
_atom_site_disorder_assembly
_atom_site_disorder_group
S1 S 0.88810(5) 0.750000 0.64050(4) 0.03437(18) Uani 1 2 d S T P . .
N1 N 0.46949(9) 0.35915(9) 0.76224(8) 0.0175(3) Uani 1 1 d . . . . .
N2 N 0.74462(16) 0.750000 0.46844(14) 0.0311(4) Uani 1 2 d S T P . .
C5 C 0.66080(14) 0.250000 0.54588(13) 0.0155(3) Uani 1 2 d S T P . .
C6 C 0.58434(14) 0.250000 0.63336(13) 0.0154(4) Uani 1 2 d S T P . .
C1 C 0.54835(10) 0.36102(11) 0.67431(10) 0.0162(3) Uani 1 1 d . . . . .
C4 C 0.69702(10) 0.35960(11) 0.50431(10) 0.0180(3) Uani 1 1 d . . . . .
C3 C 0.65885(10) 0.46038(11) 0.54787(10) 0.0194(3) Uani 1 1 d . . . . .
H3 H 0.683825 0.531827 0.519158 0.023 Uiso 1 1 calc R U . . .
C2 C 0.58452(11) 0.46451(11) 0.63301(10) 0.0183(3) Uani 1 1 d . . . . .
C00A C 0.55253(12) 0.58479(11) 0.66916(11) 0.0235(3) Uani 1 1 d . . . . .
H00A H 0.509860 0.623792 0.614251 0.035 Uiso 1 1 calc R U . . .
H00B H 0.619881 0.629641 0.684264 0.035 Uiso 1 1 calc R U . . .
H00C H 0.507103 0.578985 0.732409 0.035 Uiso 1 1 calc R U . . .
C10 C 0.80350(16) 0.750000 0.53985(15) 0.0224(4) Uani 1 2 d S T P . .
C8 C 0.35706(11) 0.40480(13) 0.73807(11) 0.0244(3) Uani 1 1 d . . . . .
H8A H 0.359577 0.489813 0.735254 0.037 Uiso 1 1 calc R U . . .
H8B H 0.304863 0.380318 0.792503 0.037 Uiso 1 1 calc R U . . .
H8C H 0.332463 0.374418 0.670482 0.037 Uiso 1 1 calc R U . . .
C9 C 0.51336(12) 0.40272(13) 0.86308(10) 0.0258(3) Uani 1 1 d . . . . .
H9A H 0.588697 0.372659 0.873956 0.039 Uiso 1 1 calc R U . . .
H9B H 0.465067 0.376491 0.919975 0.039 Uiso 1 1 calc R U . . .
H9C H 0.515288 0.487801 0.861930 0.039 Uiso 1 1 calc R U . . .
C7 C 0.77564(12) 0.37447(13) 0.41293(12) 0.0273(3) Uani 1 1 d . . . . .
H7A H 0.845527 0.333873 0.427582 0.041 Uiso 1 1 calc R U . . .
H7B H 0.790613 0.457270 0.402176 0.041 Uiso 1 1 calc R U . . .
H7C H 0.741632 0.341878 0.349919 0.041 Uiso 1 1 calc R U . . .
H1 H 0.459(3) 0.250000 0.770(2) 0.051(9) Uiso 1 2 d S . P . .

loop_
_atom_site_aniso_label
_atom_site_aniso_U_11
_atom_site_aniso_U_22
_atom_site_aniso_U_33
_atom_site_aniso_U_23
_atom_site_aniso_U_13
_atom_site_aniso_U_12
S1 0.0381(3) 0.0360(3) 0.0289(3) 0.000 -0.0082(2) 0.000
N1 0.0161(5) 0.0191(5) 0.0173(5) -0.0024(4) 0.0007(4) 0.0017(4)
N2 0.0343(10) 0.0326(10) 0.0263(9) 0.000 -0.0041(8) 0.000
C5 0.0121(7) 0.0182(8) 0.0161(8) 0.000 -0.0018(6) 0.000
C6 0.0122(7) 0.0169(8) 0.0172(8) 0.000 -0.0028(6) 0.000
C1 0.0135(5) 0.0186(6) 0.0166(6) -0.0008(4) -0.0008(4) 0.0004(4)
C4 0.0142(6) 0.0217(6) 0.0180(6) 0.0025(5) -0.0017(5) -0.0017(5)
C3 0.0185(6) 0.0181(6) 0.0215(6) 0.0042(5) -0.0024(5) -0.0030(5)
C2 0.0173(6) 0.0168(6) 0.0208(6) -0.0005(5) -0.0039(5) 0.0011(5)
C00A 0.0280(7) 0.0160(6) 0.0265(7) -0.0009(5) -0.0021(5) 0.0011(5)
C10 0.0258(10) 0.0160(8) 0.0255(10) 0.000 0.0070(8) 0.000
C8 0.0166(6) 0.0281(7) 0.0286(7) -0.0013(5) 0.0018(5) 0.0053(5)
C9 0.0292(7) 0.0288(7) 0.0193(6) -0.0058(5) -0.0010(5) -0.0008(6)
C7 0.0245(7) 0.0297(7) 0.0275(7) 0.0062(6) 0.0049(6) -0.0009(6)

loop_
_atom_type_symbol
_atom_type_description
_atom_type_scat_dispersion_real
_atom_type_scat_dispersion_imag
_atom_type_scat_source
C C 0.0181 0.0091 'International Tables Vol C Tables 4.2.6.8 and 6.1.1.4'
H H 0.0000 0.0000 'International Tables Vol C Tables 4.2.6.8 and 6.1.1.4'
N N 0.0311 0.0180 'International Tables Vol C Tables 4.2.6.8 and 6.1.1.4'
S S 0.3331 0.5567 'International Tables Vol C Tables 4.2.6.8 and 6.1.1.4'

loop_
_exptl_crystal_face_index_h
_exptl_crystal_face_index_k
_exptl_crystal_face_index_l
_exptl_crystal_face_perp_dist
1 -6 -4 0.1270
4 -3 -7 0.1463
-2 -4 -7 0.1148
3 4 6 0.1828
-2 -1 -8 0.1129
0 5 -6 0.1456
4 -6 -2 0.1520
0 -5 6 0.1924
-1 -7 3 0.2185
3 6 -3 0.1878
-4 3 7 0.1539
6 5 1 0.1748
-4 -4 -6 0.1497
6 3 3 0.1528
-5 1 -6 0.1028
6 -1 6 0.0984

loop_
_geom_angle_atom_site_label_1
_geom_angle_atom_site_label_2
_geom_angle_atom_site_label_3
_geom_angle
_geom_angle_site_symmetry_1
_geom_angle_site_symmetry_3
_geom_angle_publ_flag
C1 N1 C8 114.95(10) . . ?
C1 N1 C9 115.64(10) . . ?
C1 N1 H1 98.1(14) . . ?
C8 N1 H1 106.1(14) . . ?
C9 N1 C8 112.73(10) . . ?
C9 N1 H1 107.5(14) . . ?
C4 C5 C6 118.61(8) 7_565 . ?
C4 C5 C6 118.61(8) . . ?
C4 C5 C4 122.78(16) . 7_565 ?
C1 C6 C5 118.02(8) . . ?
C1 C6 C5 118.02(8) 7_565 . ?
C1 C6 C1 123.96(15) . 7_565 ?
C6 C1 N1 117.19(11) . . ?
C2 C1 N1 120.73(11) . . ?
C2 C1 C6 122.08(12) . . ?
C5 C4 C7 125.09(12) . . ?
C3 C4 C5 119.47(12) . . ?
C3 C4 C7 115.44(11) . . ?
C4 C3 H3 118.1 . . ?
C4 C3 C2 123.86(11) . . ?
C2 C3 H3 118.1 . . ?
C1 C2 C3 117.97(11) . . ?
C1 C2 C00A 126.60(11) . . ?
C3 C2 C00A 115.43(11) . . ?
C2 C00A H00A 109.5 . . ?
C2 C00A H00B 109.5 . . ?
C2 C00A H00C 109.5 . . ?
H00A C00A H00B 109.5 . . ?
H00A C00A H00C 109.5 . . ?
H00B C00A H00C 109.5 . . ?
N2 C10 S1 179.46(18) . . ?
N1 C8 H8A 109.5 . . ?
N1 C8 H8B 109.5 . . ?
N1 C8 H8C 109.5 . . ?
H8A C8 H8B 109.5 . . ?
H8A C8 H8C 109.5 . . ?
H8B C8 H8C 109.5 . . ?
N1 C9 H9A 109.5 . . ?
N1 C9 H9B 109.5 . . ?
N1 C9 H9C 109.5 . . ?
H9A C9 H9B 109.5 . . ?
H9A C9 H9C 109.5 . . ?
H9B C9 H9C 109.5 . . ?
C4 C7 H7A 109.5 . . ?
C4 C7 H7B 109.5 . . ?
C4 C7 H7C 109.5 . . ?
H7A C7 H7B 109.5 . . ?
H7A C7 H7C 109.5 . . ?
H7B C7 H7C 109.5 . . ?

loop_
_geom_bond_atom_site_label_1
_geom_bond_atom_site_label_2
_geom_bond_distance
_geom_bond_site_symmetry_2
_geom_bond_publ_flag
S1 C10 1.643(2) . ?
N1 C1 1.4732(16) . ?
N1 C8 1.4836(16) . ?
N1 C9 1.4834(16) . ?
N1 H1 1.268(4) . ?
N2 C10 1.157(3) . ?
C5 C6 1.450(2) . ?
C5 C4 1.4375(15) . ?
C5 C4 1.4376(15) 7_565 ?
C6 C1 1.4481(14) . ?
C6 C1 1.4481(14) 7_565 ?
C1 C2 1.3746(18) . ?
C4 C3 1.3671(18) . ?
C4 C7 1.5151(18) . ?
C3 H3 0.9500 . ?
C3 C2 1.4115(18) . ?
C2 C00A 1.5102(18) . ?
C00A H00A 0.9800 . ?
C00A H00B 0.9800 . ?
C00A H00C 0.9800 . ?
C8 H8A 0.9800 . ?
C8 H8B 0.9800 . ?
C8 H8C 0.9800 . ?
C9 H9A 0.9800 . ?
C9 H9B 0.9800 . ?
C9 H9C 0.9800 . ?
C7 H7A 0.9800 . ?
C7 H7B 0.9800 . ?
C7 H7C 0.9800 . ?

loop_
_geom_torsion_atom_site_label_1
_geom_torsion_atom_site_label_2
_geom_torsion_atom_site_label_3
_geom_torsion_atom_site_label_4
_geom_torsion
_geom_torsion_site_symmetry_1
_geom_torsion_site_symmetry_2
_geom_torsion_site_symmetry_3
_geom_torsion_site_symmetry_4
_geom_torsion_publ_flag
N1 C1 C2 C3 -179.13(10) . . . . ?
N1 C1 C2 C00A 0.63(19) . . . . ?
C5 C6 C1 N1 179.19(12) . . . . ?
C5 C6 C1 C2 -0.1(2) . . . . ?
C5 C4 C3 C2 0.0(2) . . . . ?
C6 C5 C4 C3 0.0(2) . . . . ?
C6 C5 C4 C7 -179.47(13) . . . . ?
C6 C1 C2 C3 0.15(19) . . . . ?
C6 C1 C2 C00A 179.91(13) . . . . ?
C1 C6 C1 N1 -0.6(2) 7_565 . . . ?
C1 C6 C1 C2 -179.94(10) 7_565 . . . ?
C4 C5 C6 C1 179.86(13) . . . 7_565 ?
C4 C5 C6 C1 -179.86(13) 7_565 . . . ?
C4 C5 C6 C1 0.0(2) 7_565 . . 7_565 ?
C4 C5 C6 C1 0.0(2) . . . . ?
C4 C5 C4 C3 179.90(10) 7_565 . . . ?
C4 C5 C4 C7 0.4(3) 7_565 . . . ?
C4 C3 C2 C1 -0.11(19) . . . . ?
C4 C3 C2 C00A -179.90(12) . . . . ?
C8 N1 C1 C6 -113.13(13) . . . . ?
C8 N1 C1 C2 66.19(15) . . . . ?
C9 N1 C1 C6 112.76(14) . . . . ?
C9 N1 C1 C2 -67.92(15) . . . . ?
C7 C4 C3 C2 179.56(11) . . . . ?

loop_
_exptl_oxdiff_crystal_face_indexfrac_h
_exptl_oxdiff_crystal_face_indexfrac_k
_exptl_oxdiff_crystal_face_indexfrac_l
_exptl_oxdiff_crystal_face_x
_exptl_oxdiff_crystal_face_y
_exptl_oxdiff_crystal_face_z
1.2498 -6.3256 -4.2263 -0.5739 -0.0476 0.8175
3.5610 -3.0827 -6.5618 -0.0089 -0.0030 1.0000
-1.5434 -4.1156 -6.7466 -0.3302 -0.5433 0.7719
3.2259 4.0663 6.0743 0.4138 0.6794 -0.6060
-1.9510 -1.1240 -7.9580 0.0583 -0.7111 0.7007
-0.3706 5.2647 -5.8946 0.8259 -0.5043 0.2521
3.5770 -6.4075 -1.9530 -0.5694 0.3502 0.7438
0.2686 -5.1437 6.0318 -0.8199 0.5006 -0.2777
-0.8069 -6.8203 3.2965 -0.9725 0.2325 0.0091
3.3441 6.2728 -2.7908 0.9893 0.0791 0.1225
-3.6567 2.9789 6.5614 -0.0075 -0.0056 -1.0000
6.0221 4.6318 1.2008 0.7598 0.6501 -0.0091
-4.1564 -3.9465 -5.5028 -0.4556 -0.7429 0.4903
6.3660 3.1314 3.3200 0.5188 0.8480 -0.1085
-5.3730 0.7039 -5.9834 0.0771 -0.9742 0.2121
5.5158 -0.8014 5.8183 -0.0777 0.9801 -0.1827
